data_1505723
loop_
_publ_author_name
'Wong, Alan'
'Pike, Kevin J.'
'Jenkins, Rob'
'Clarkson, Guy J.'
'Anup\~old, Tiit'
'Howes, Andrew P.'
'Crout, David H. G.'
'Samoson, Ago'
'Dupree, Ray'
'Smith, Mark E.'

_publ_section_title
;
 Experimental and theoretical 17O NMR study of the influence of
 hydrogen-bonding on C=O and O-H oxygens in carboxylic solids.
;
_journal_issue 5
_journal_name_full 'The journal of physical chemistry. A'
_journal_page_first 1824
_journal_page_last 1835
_journal_paper_doi 10.1021/jp055807y
_journal_volume 110
_journal_year 2006
_chemical_formula_sum 'C4 H3 Cl O4'
_chemical_formula_weight 150.51
_chemical_name_systematic
;

 ?

;
_space_group_IT_number 14
_symmetry_cell_setting monoclinic
_symmetry_space_group_name_Hall '-P 2ybc'
_symmetry_space_group_name_H-M 'P 1 21/c 1'
_atom_sites_solution_hydrogens geom
_atom_sites_solution_primary direct
_atom_sites_solution_secondary difmap
_audit_creation_method SHELXL-97
_cell_angle_alpha 90.00
_cell_angle_beta 92.395(6)
_cell_angle_gamma 90.00
_cell_formula_units_Z 4
_cell_length_a 7.558(2)
_cell_length_b 4.9822(14)
_cell_length_c 16.015(4)
_cell_measurement_reflns_used 2591
_cell_measurement_temperature 180(2)
_cell_measurement_theta_max 20
_cell_measurement_theta_min 3
_cell_volume 602.5(3)
_computing_cell_refinement 'SAINT (Siemens, 1995)'
_computing_data_collection 'SMART (Siemens, 1994)'
_computing_data_reduction 'SAINT (Siemens, 1995)'
_computing_molecular_graphics 'SHELXTL (Sheldrick, 1997)'
_computing_publication_material 'SHELXTL (Sheldrick, 1997)'
_computing_structure_refinement 'SHELXL-97 (Sheldrick, 1997)'
_computing_structure_solution 'SHELXS-97 (Sheldrick, 1990)'
_diffrn_ambient_temperature 180(2)
_diffrn_detector_area_resol_mean 8.192
_diffrn_measured_fraction_theta_full 0.924
_diffrn_measured_fraction_theta_max 0.924
_diffrn_measurement_device_type 'Siemens SMART diffractometer'
_diffrn_measurement_method '\w scans'
_diffrn_radiation_monochromator graphite
_diffrn_radiation_source 'normal-focus sealed tube'
_diffrn_radiation_type MoK\a
_diffrn_radiation_wavelength 0.71073
_diffrn_reflns_av_R_equivalents 0.0238
_diffrn_reflns_av_sigmaI/netI 0.0343
_diffrn_reflns_limit_h_max 9
_diffrn_reflns_limit_h_min -4
_diffrn_reflns_limit_k_max 6
_diffrn_reflns_limit_k_min -6
_diffrn_reflns_limit_l_max 21
_diffrn_reflns_limit_l_min -21
_diffrn_reflns_number 3681
_diffrn_reflns_theta_full 29.01
_diffrn_reflns_theta_max 29.01
_diffrn_reflns_theta_min 2.55
_diffrn_standards_decay_% nil
_exptl_absorpt_coefficient_mu 0.568
_exptl_absorpt_correction_T_max 0.96
_exptl_absorpt_correction_T_min 0.74
_exptl_absorpt_correction_type multi-scan
_exptl_absorpt_process_details 'SADABS (Sheldrick, 1996)'
_exptl_crystal_colour colourless
_exptl_crystal_density_diffrn 1.659
_exptl_crystal_density_method 'not measured'
_exptl_crystal_description block
_exptl_crystal_F_000 304
_exptl_crystal_size_max 0.44
_exptl_crystal_size_mid 0.16
_exptl_crystal_size_min 0.08
_refine_diff_density_max 0.261
_refine_diff_density_min -0.366
_refine_diff_density_rms 0.057
_refine_ls_extinction_method none
_refine_ls_goodness_of_fit_ref 0.985
_refine_ls_hydrogen_treatment mixed
_refine_ls_matrix_type full
_refine_ls_number_parameters 90
_refine_ls_number_reflns 1480
_refine_ls_number_restraints 0
_refine_ls_restrained_S_all 0.985
_refine_ls_R_factor_all 0.0423
_refine_ls_R_factor_gt 0.0310
_refine_ls_shift/su_max 0.000
_refine_ls_shift/su_mean 0.000
_refine_ls_structure_factor_coef Fsqd
_refine_ls_weighting_details 'calc w=1/[\s^2^(Fo^2^)+(0.0444P)^2^+0.0000P] where P=(Fo^2^+2Fc^2^)/3'
_refine_ls_weighting_scheme calc
_refine_ls_wR_factor_gt 0.0734
_refine_ls_wR_factor_ref 0.0770
_reflns_number_gt 1153
_reflns_number_total 1480
_reflns_threshold_expression >2sigma(I)
_cod_data_source_file jp055807ysi20051220_083820.cif
_cod_data_source_block choromaleciacid
_cod_original_sg_symbol_H-M P2(1)/c
_cod_database_code 1505723

loop_
_symmetry_equiv_pos_as_xyz
'x, y, z'
'-x, y+1/2, -z+1/2'
'-x, -y, -z'
'x, -y-1/2, z-1/2'

loop_
_atom_site_label
_atom_site_type_symbol
_atom_site_fract_x
_atom_site_fract_y
_atom_site_fract_z
_atom_site_U_iso_or_equiv
_atom_site_adp_type
_atom_site_occupancy
_atom_site_symmetry_multiplicity
_atom_site_calc_flag
_atom_site_refinement_flags
O1 O -0.34924(16) 0.2749(2) 0.33058(7) 0.0313(3) Uani 1 1 d .
H1 H -0.444(3) 0.324(4) 0.2983(13) 0.050(6) Uiso 1 1 d .
O2 O -0.35459(14) -0.1116(2) 0.25848(7) 0.0270(3) Uani 1 1 d .
C2 C -0.29410(19) 0.0334(3) 0.31292(9) 0.0202(3) Uani 1 1 d .
Cl3 Cl 0.05987(5) 0.09388(9) 0.33191(3) 0.03278(14) Uani 1 1 d .
C3 C -0.13231(18) -0.0470(3) 0.36593(9) 0.0209(3) Uani 1 1 d .
C4 C -0.13065(19) -0.2147(3) 0.43012(9) 0.0236(3) Uani 1 1 d .
H4 H -0.0204 -0.2610 0.4570 0.028 Uiso 1 1 calc R
C5 C -0.2945(2) -0.3318(3) 0.46110(9) 0.0221(3) Uani 1 1 d .
O5 O -0.44230(13) -0.2454(2) 0.43703(6) 0.0276(3) Uani 1 1 d .
O6 O -0.26878(16) -0.5257(2) 0.51418(7) 0.0304(3) Uani 1 1 d .
H6 H -0.368(3) -0.597(5) 0.5303(16) 0.080(9) Uiso 1 1 d .

loop_
_atom_site_aniso_label
_atom_site_aniso_U_11
_atom_site_aniso_U_22
_atom_site_aniso_U_33
_atom_site_aniso_U_23
_atom_site_aniso_U_13
_atom_site_aniso_U_12
O1 0.0332(7) 0.0215(6) 0.0376(7) -0.0050(5) -0.0164(5) 0.0072(5)
O2 0.0232(6) 0.0268(6) 0.0304(6) -0.0081(5) -0.0078(4) 0.0017(4)
C2 0.0178(7) 0.0198(7) 0.0228(7) 0.0011(6) -0.0005(5) -0.0015(6)
Cl3 0.0200(2) 0.0376(2) 0.0403(3) 0.00950(18) -0.00332(15) -0.00856(16)
C3 0.0153(7) 0.0198(7) 0.0273(8) -0.0020(6) -0.0026(5) -0.0015(5)
C4 0.0183(7) 0.0232(8) 0.0287(8) 0.0008(6) -0.0047(6) 0.0006(6)
C5 0.0216(7) 0.0221(7) 0.0224(7) -0.0010(6) -0.0025(5) 0.0010(6)
O5 0.0193(5) 0.0291(6) 0.0346(6) 0.0050(5) 0.0023(4) 0.0056(4)
O6 0.0244(6) 0.0349(7) 0.0315(6) 0.0127(5) -0.0030(5) -0.0019(5)

loop_
_atom_type_symbol
_atom_type_description
_atom_type_scat_dispersion_real
_atom_type_scat_dispersion_imag
_atom_type_scat_source
C C 0.0033 0.0016 'International Tables Vol C Tables 4.2.6.8 and 6.1.1.4'
H H 0.0000 0.0000 'International Tables Vol C Tables 4.2.6.8 and 6.1.1.4'
O O 0.0106 0.0060 'International Tables Vol C Tables 4.2.6.8 and 6.1.1.4'
Cl Cl 0.1484 0.1585 'International Tables Vol C Tables 4.2.6.8 and 6.1.1.4'

loop_
_geom_angle_atom_site_label_1
_geom_angle_atom_site_label_2
_geom_angle_atom_site_label_3
_geom_angle
O2 C2 O1 126.29(13)
O2 C2 C3 121.29(13)
O1 C2 C3 112.31(12)
C4 C3 C2 125.72(13)
C4 C3 Cl3 121.46(11)
C2 C3 Cl3 112.77(11)
C3 C4 C5 122.01(13)
O5 C5 O6 124.74(14)
O5 C5 C4 121.03(13)
O6 C5 C4 114.23(13)

loop_
_geom_bond_atom_site_label_1
_geom_bond_atom_site_label_2
_geom_bond_distance
O1 C2 1.3078(18)
O2 C2 1.2073(17)
C2 C3 1.5131(19)
Cl3 C3 1.7221(15)
C3 C4 1.324(2)
C4 C5 1.474(2)
C5 O5 1.2429(17)
C5 O6 1.2962(18)

loop_
_geom_hbond_atom_site_label_D
_geom_hbond_atom_site_label_H
_geom_hbond_atom_site_label_A
_geom_hbond_distance_DH
_geom_hbond_distance_HA
_geom_hbond_distance_DA
_geom_hbond_angle_DHA
_geom_hbond_site_symmetry_A
O1 H1 O2 0.90(2) 1.77(2) 2.6643(15) 173(2) 2_455
O6 H6 O5 0.88(3) 1.74(3) 2.6118(17) 177(2) 3_446
C4 H4 O6 0.95 2.46 3.370(2) 161.2 3_546

loop_
_cod_related_entry_id
_cod_related_entry_database
_cod_related_entry_code
1 ChemSpider 4941254
